data_2012305
loop_
_publ_author_name
'G\"une\;s, B\.ilal'
'Nerg\.iz , Emel'
'\.ide, Semra'
'\;sah\.in, Ertan'
'\.Ir\.i\;sl\.i, Sev\.il'

_publ_section_title
;[Bis(diphenylphosphino)methane][1,3-bis(diphenylphosphino)propane]platinum(II)
 dibromide
;
_journal_issue 11
_journal_name_full 'Acta Crystallographica Section C'
_journal_page_first 1282
_journal_page_last 1284
_journal_paper_doi 10.1107/S0108270101014159
_journal_volume 57
_journal_year 2001
_chemical_formula_iupac '[Pt (C25 H22 P2) (C27 H26 P2)] Br2'
_chemical_formula_moiety 'C52 H48 P4 Pt 2+, 2Br -'
_chemical_formula_sum 'C52 H48 Br2 P4 Pt'
_chemical_formula_weight 1151.69
_chemical_name_systematic
;
 (Bis(diphenylphosphino)methane)-(1,3-bis(diphenylphosphino)propane)
-platinum(II) dibromide
;
_space_group_IT_number 2
_symmetry_cell_setting triclinic
_symmetry_space_group_name_Hall '-P 1'
_symmetry_space_group_name_H-M 'P -1'
_audit_creation_method SHELXL97
_cell_angle_alpha 104.059(9)
_cell_angle_beta 96.781(9)
_cell_angle_gamma 114.310(10)
_cell_formula_units_Z 2
_cell_length_a 12.534(2)
_cell_length_b 13.044(2)
_cell_length_c 17.633(2)
_cell_measurement_reflns_used 25
_cell_measurement_temperature 293(2)
_cell_measurement_theta_max 17.97
_cell_measurement_theta_min 9.94
_cell_volume 2469.8(7)
_computing_cell_refinement 'CAD-4 EXPRESS'
_computing_data_collection 'CAD-4 EXPRESS (Enraf-Nonius, 1993)'
_computing_data_reduction 'CAD-4 EXPRESS'
_computing_molecular_graphics 'ORTEP-3 (Farrugia, 1997)'
_computing_publication_material SHELXL97
_computing_structure_refinement 'SHELXL97 (Sheldrick, 1997)'
_computing_structure_solution 'SHELXS97 (Sheldrick, 1997)'
_diffrn_ambient_temperature 293(2)
_diffrn_measured_fraction_theta_full .999
_diffrn_measured_fraction_theta_max .999
_diffrn_measurement_device_type 'Enraf-Nonius CAD-4'
_diffrn_measurement_method \w/2\q
_diffrn_radiation_monochromator graphite
_diffrn_radiation_source 'fine-focus sealed tube'
_diffrn_radiation_type MoK\a
_diffrn_radiation_wavelength .71073
_diffrn_reflns_av_R_equivalents .000
_diffrn_reflns_av_sigmaI/netI .146
_diffrn_reflns_limit_h_max 15
_diffrn_reflns_limit_h_min 0
_diffrn_reflns_limit_k_max 14
_diffrn_reflns_limit_k_min -16
_diffrn_reflns_limit_l_max 21
_diffrn_reflns_limit_l_min -21
_diffrn_reflns_number 10023
_diffrn_reflns_theta_full 26.29
_diffrn_reflns_theta_max 26.29
_diffrn_reflns_theta_min 2.33
_diffrn_standards_decay_% 'random variation +-0.8'
_diffrn_standards_interval_time 120
_diffrn_standards_number 3
_exptl_absorpt_coefficient_mu 4.621
_exptl_absorpt_correction_T_max .99
_exptl_absorpt_correction_T_min .80
_exptl_absorpt_correction_type '\y scan'
_exptl_absorpt_process_details '(MolEN; Fair, 1990)'
_exptl_crystal_colour colourless
_exptl_crystal_density_diffrn 1.549
_exptl_crystal_density_method 'not measured'
_exptl_crystal_description 'rectangular prism'
_exptl_crystal_F_000 1136
_exptl_crystal_size_max .12
_exptl_crystal_size_mid .08
_exptl_crystal_size_min .04
_refine_diff_density_max 2.14
_refine_diff_density_min -.61
_refine_ls_extinction_method none
_refine_ls_goodness_of_fit_ref 1.278
_refine_ls_hydrogen_treatment constr
_refine_ls_matrix_type full
_refine_ls_number_parameters 532
_refine_ls_number_reflns 10023
_refine_ls_number_restraints 0
_refine_ls_restrained_S_all 1.278
_refine_ls_R_factor_all .0963
_refine_ls_R_factor_gt .0448
_refine_ls_shift/su_max .007
_refine_ls_shift/su_mean .000
_refine_ls_structure_factor_coef Fsqd
_refine_ls_weighting_details 'calc w = 1/[\s^2^(Fo^2^)+(0.080P)^2^+0.929P] where P = (Fo^2^+2Fc^2^)/3'
_refine_ls_weighting_scheme calc
_refine_ls_wR_factor_ref .1544
_reflns_number_gt 7119
_reflns_number_total 10023
_reflns_threshold_expression I>2\s(I)
_cod_data_source_file bm1466.cif
_cod_data_source_block I
_cod_depositor_comments
;
The following automatic conversions were performed:
'_symmetry_cell_setting' value 'Triclinic' changed to 'triclinic'
according to '/home/saulius/struct/CIF-dictionaries/cif_core.dic'
dictionary named 'cif_core.dic' version 2.4.1 from 2010-06-29.

Automatic conversion script
Id: cif_fix_enum 1527 2010-12-29 10:47:43Z saulius 

The following automatic conversions were performed:

'_symmetry_cell_setting' value 'Triclinic' changed to 'triclinic'
according to /home/saulius/struct/CIF-dictionaries/cif_core.dic
dictionary named 'cif_core.dic' version 2.4.1 from 2010-06-29.

Automatic conversion script
Id: cif_fix_values 1715 2011-07-08 13:25:40Z adriana 
;
_cod_original_cell_volume 2469.8(6)
_cod_database_code 2012305
_cod_database_fobs_code 2012305

loop_
_symmetry_equiv_pos_as_xyz
'x, y, z'
'-x, -y, -z'

loop_
_atom_site_label
_atom_site_fract_x
_atom_site_fract_y
_atom_site_fract_z
_atom_site_U_iso_or_equiv
_atom_site_adp_type
_atom_site_calc_flag
_atom_site_refinement_flags
_atom_site_occupancy
_atom_site_disorder_assembly
_atom_site_disorder_group
_atom_site_type_symbol
Pt .94915(5) .76574(5) .72180(3) .0503(2) Uani d . 1 . . Pt
P1 .7654(4) .6648(3) .6262(2) .0557(9) Uani d . 1 . . P
P2 .9787(4) .5975(3) .6865(2) .0539(9) Uani d . 1 . . P
P3 1.1181(4) .8877(3) .8302(2) .0549(8) Uani d . 1 . . P
P4 .9417(3) .9414(3) .7847(2) .0529(8) Uani d . 1 . . P
Br1 .19117(19) .27414(18) .02867(12) .0837(6) Uani d . 1 . . Br
Br2 .9315(2) .2065(2) .47593(15) .0961(7) Uani d . 1 . . Br
C1 .7661(18) .5686(16) .5319(9) .068(4) Uani d . 1 . . C
H1A .6863 .5314 .4957 .081 Uiso calc R 1 . . H
H1B .8224 .6177 .5069 .081 Uiso calc R 1 . . H
C2 .7990(16) .4740(14) .5399(10) .068(4) Uani d . 1 . . C
H2A .7782 .4173 .4867 .081 Uiso calc R 1 . . H
H2B .7507 .4321 .5719 .081 Uiso calc R 1 . . H
C3 .9334(16) .5186(14) .5790(9) .061(4) Uani d . 1 . . C
H3A .9822 .5708 .5523 .073 Uiso calc R 1 . . H
H3B .9503 .4510 .5700 .073 Uiso calc R 1 . . H
C4 1.0359(14) .9628(14) .8798(9) .058(3) Uani d . 1 . . C
H4A .9899 .9221 .9132 .069 Uiso calc R 1 . . H
H4B 1.0878 1.0459 .9104 .069 Uiso calc R 1 . . H
C11 .7095(15) .7607(14) .5903(9) .060(4) Uani d . 1 . . C
C12 .782(2) .8373(17) .5551(12) .079(5) Uani d . 1 . . C
H12 .8570 .8411 .5520 .095 Uiso calc R 1 . . H
C13 .746(2) .9081(19) .5247(13) .084(5) Uani d . 1 . . C
H13 .7962 .9634 .5039 .101 Uiso calc R 1 . . H
C14 .627(3) .893(2) .5264(12) .095(7) Uani d . 1 . . C
H14 .5990 .9379 .5041 .114 Uiso calc R 1 . . H
C15 .556(2) .818(2) .5588(12) .088(6) Uani d . 1 . . C
H15 .4797 .8117 .5606 .106 Uiso calc R 1 . . H
C16 .5975(17) .7481(16) .5905(11) .075(5) Uani d . 1 . . C
H16 .5472 .6929 .6115 .090 Uiso calc R 1 . . H
C21 .6465(14) .5730(13) .6650(9) .056(3) Uani d . 1 . . C
C22 .6513(15) .5997(16) .7452(11) .066(4) Uani d . 1 . . C
H22 .7158 .6691 .7804 .080 Uiso calc R 1 . . H
C23 .5663(18) .530(2) .7767(12) .083(5) Uani d . 1 . . C
H23 .5753 .5508 .8322 .099 Uiso calc R 1 . . H
C24 .4654(17) .4269(18) .7256(17) .093(7) Uani d . 1 . . C
H24 .4062 .3797 .7465 .112 Uiso calc R 1 . . H
C25 .455(2) .397(2) .6447(15) .101(7) Uani d . 1 . . C
H25 .3897 .3286 .6096 .121 Uiso calc R 1 . . H
C26 .5471(19) .4721(17) .6139(12) .086(6) Uani d . 1 . . C
H26 .5395 .4525 .5585 .103 Uiso calc R 1 . . H
C31 .8979(15) .4849(13) .7306(9) .058(3) Uani d . 1 . . C
C32 .8594(16) .5139(15) .7991(10) .066(4) Uani d . 1 . . C
H32 .8737 .5919 .8224 .079 Uiso calc R 1 . . H
C33 .7988(19) .4275(18) .8345(12) .080(5) Uani d . 1 . . C
H33 .7712 .4468 .8799 .096 Uiso calc R 1 . . H
C34 .782(2) .3178(18) .8009(15) .091(6) Uani d . 1 . . C
H34 .7449 .2603 .8245 .110 Uiso calc R 1 . . H
C35 .8192(19) .2864(17) .7325(15) .086(6) Uani d . 1 . . C
H35 .8036 .2080 .7096 .103 Uiso calc R 1 . . H
C36 .8785(18) .3694(15) .6976(12) .075(5) Uani d . 1 . . C
H36 .9054 .3482 .6522 .091 Uiso calc R 1 . . H
C41 1.1343(15) .6245(14) .7131(10) .061(4) Uani d . 1 . . C
C42 1.1754(19) .5801(17) .7687(12) .081(5) Uani d . 1 . . C
H42 1.1239 .5382 .7963 .097 Uiso calc R 1 . . H
C43 1.2949(18) .6002(18) .7816(15) .087(6) Uani d . 1 . . C
H43 1.3218 .5674 .8161 .105 Uiso calc R 1 . . H
C44 1.3724(16) .6653(19) .7459(17) .096(7) Uani d . 1 . . C
H44 1.4518 .6770 .7558 .115 Uiso calc R 1 . . H
C45 1.334(2) .716(2) .6932(14) .089(6) Uani d . 1 . . C
H45 1.3887 .7647 .6703 .107 Uiso calc R 1 . . H
C46 1.2175(17) .6940(18) .6766(12) .079(5) Uani d . 1 . . C
H46 1.1913 .7251 .6404 .095 Uiso calc R 1 . . H
C51 1.1821(14) .8395(13) .9023(9) .055(3) Uani d . 1 . . C
C52 1.1116(16) .7731(17) .9439(11) .072(4) Uani d . 1 . . C
H52 1.0306 .7558 .9356 .086 Uiso calc R 1 . . H
C53 1.158(2) .732(2) .9970(13) .095(6) Uani d . 1 . . C
H53 1.1096 .6931 1.0274 .114 Uiso calc R 1 . . H
C54 1.275(2) .747(2) 1.0059(15) .099(7) Uani d . 1 . . C
H54 1.3049 .7155 1.0396 .119 Uiso calc R 1 . . H
C55 1.3480(19) .813(2) .9626(14) .089(6) Uani d . 1 . . C
H55 1.4278 .8262 .9686 .106 Uiso calc R 1 . . H
C56 1.3008(17) .8565(19) .9115(12) .079(5) Uani d . 1 . . C
H56 1.3491 .8983 .8824 .095 Uiso calc R 1 . . H
C61 1.2447(14) .9999(13) .8089(11) .064(4) Uani d . 1 . . C
C62 1.2651(16) .982(2) .7337(12) .078(5) Uani d . 1 . . C
H62 1.2153 .9126 .6915 .093 Uiso calc R 1 . . H
C63 1.363(3) 1.073(3) .723(2) .126(11) Uani d . 1 . . C
H63 1.3756 1.0629 .6710 .151 Uiso calc R 1 . . H
C64 1.443(2) 1.177(3) .783(2) .116(10) Uani d . 1 . . C
H64 1.5097 1.2339 .7729 .139 Uiso calc R 1 . . H
C65 1.420(2) 1.190(2) .855(2) .108(8) Uani d . 1 . . C
H65 1.4706 1.2601 .8969 .129 Uiso calc R 1 . . H
C66 1.3238(15) 1.1031(16) .8705(15) .084(6) Uani d . 1 . . C
H66 1.3123 1.1142 .9225 .101 Uiso calc R 1 . . H
C71 1.0196(13) 1.0691(13) .7529(10) .055(3) Uani d . 1 . . C
C72 1.0511(16) 1.0589(16) .6799(11) .070(4) Uani d . 1 . . C
H72 1.0375 .9851 .6469 .083 Uiso calc R 1 . . H
C73 1.1027(19) 1.158(2) .6556(13) .084(5) Uani d . 1 . . C
H73 1.1181 1.1506 .6048 .101 Uiso calc R 1 . . H
C74 1.1300(18) 1.2644(19) .7064(14) .082(5) Uani d . 1 . . C
H74 1.1660 1.3307 .6900 .099 Uiso calc R 1 . . H
C75 1.1081(18) 1.2807(15) .7801(15) .088(6) Uani d . 1 . . C
H75 1.1309 1.3566 .8145 .106 Uiso calc R 1 . . H
C76 1.0508(17) 1.1818(13) .8035(12) .075(5) Uani d . 1 . . C
H76 1.0331 1.1912 .8537 .090 Uiso calc R 1 . . H
C81 .8034(13) .9498(12) .8033(9) .055(3) Uani d . 1 . . C
C82 .7456(15) .9852(15) .7523(11) .066(4) Uani d . 1 . . C
H82 .7745 1.0001 .7079 .079 Uiso calc R 1 . . H
C83 .6463(17) .9991(16) .7652(12) .077(5) Uani d . 1 . . C
H83 .6072 1.0232 .7304 .092 Uiso calc R 1 . . H
C84 .6044(19) .975(2) .8347(16) .099(7) Uani d . 1 . . C
H84 .5374 .9844 .8457 .118 Uiso calc R 1 . . H
C85 .662(2) .940(3) .8833(15) .106(8) Uani d . 1 . . C
H85 .6345 .9250 .9281 .127 Uiso calc R 1 . . H
C86 .7597(17) .9263(18) .8681(12) .075(5) Uani d . 1 . . C
H86 .7977 .9006 .9023 .090 Uiso calc R 1 . . H

loop_
_atom_site_aniso_label
_atom_site_aniso_U_11
_atom_site_aniso_U_22
_atom_site_aniso_U_33
_atom_site_aniso_U_12
_atom_site_aniso_U_13
_atom_site_aniso_U_23
Pt .0532(3) .0437(3) .0521(3) .0216(2) .0135(2) .0129(2)
P1 .060(2) .0495(19) .0492(19) .0207(17) .0078(16) .0118(15)
P2 .057(2) .0457(19) .061(2) .0242(17) .0219(17) .0169(16)
P3 .055(2) .0483(19) .058(2) .0217(17) .0139(17) .0159(16)
P4 .053(2) .0468(19) .056(2) .0224(16) .0102(16) .0146(16)
Br1 .0856(13) .0758(12) .0702(11) .0266(10) .0194(9) .0093(9)
Br2 .1171(17) .0744(12) .0960(15) .0393(12) .0245(13) .0353(11)
C1 .089(12) .071(10) .042(7) .044(9) .009(7) .006(7)
C2 .076(11) .051(8) .065(9) .029(8) .005(8) .005(7)
C3 .083(11) .056(8) .055(8) .039(8) .032(8) .015(7)
C4 .057(8) .055(8) .058(8) .029(7) .011(7) .010(7)
C11 .061(9) .058(9) .058(8) .027(7) .006(7) .018(7)
C12 .086(13) .072(11) .079(12) .034(10) .020(10) .029(9)
C13 .094(14) .084(13) .086(13) .047(12) .024(11) .033(11)
C14 .15(2) .100(15) .069(12) .085(16) .018(13) .036(11)
C15 .093(14) .101(15) .068(11) .049(12) .007(10) .024(11)
C16 .074(11) .066(10) .067(10) .022(9) .005(8) .017(8)
C21 .056(8) .045(7) .060(8) .020(6) .009(7) .012(6)
C22 .052(8) .064(9) .074(10) .018(7) .008(7) .025(8)
C23 .082(13) .113(16) .074(11) .056(13) .027(10) .041(11)
C24 .055(10) .066(11) .14(2) .013(9) .001(11) .043(13)
C25 .079(13) .077(13) .093(16) -.007(11) .006(11) .023(12)
C26 .084(13) .069(11) .065(10) .010(10) .008(9) .008(9)
C31 .069(9) .044(7) .062(9) .025(7) .021(7) .018(6)
C32 .070(10) .055(9) .071(10) .030(8) .016(8) .015(7)
C33 .092(13) .075(12) .082(12) .034(10) .042(11) .037(10)
C34 .104(16) .068(12) .109(16) .030(11) .035(13) .055(12)
C35 .093(14) .054(10) .118(17) .032(10) .036(13) .040(11)
C36 .091(13) .054(9) .082(12) .036(9) .034(10) .012(8)
C41 .062(9) .053(8) .070(9) .031(7) .014(7) .013(7)
C42 .091(13) .066(11) .087(13) .045(10) .027(11) .010(9)
C43 .064(11) .072(12) .122(17) .035(10) .004(11) .026(11)
C44 .043(9) .078(13) .15(2) .022(9) .009(11) .015(13)
C45 .082(13) .090(14) .096(14) .042(12) .038(11) .017(11)
C46 .074(12) .081(12) .084(12) .033(10) .036(10) .026(10)
C51 .063(9) .051(8) .050(7) .025(7) .013(6) .013(6)
C52 .059(9) .079(11) .077(11) .030(9) .007(8) .030(9)
C53 .090(15) .126(19) .084(13) .057(14) .028(11) .044(13)
C54 .123(19) .105(17) .100(16) .069(15) .033(14) .051(14)
C55 .069(11) .103(15) .112(16) .055(11) .014(11) .042(13)
C56 .068(11) .088(13) .081(12) .035(10) .017(9) .031(10)
C61 .051(8) .045(8) .090(12) .016(7) .007(8) .027(8)
C62 .062(10) .104(14) .087(12) .043(10) .042(9) .043(11)
C63 .13(2) .16(3) .17(3) .10(2) .09(2) .10(3)
C64 .056(12) .089(17) .20(3) .020(12) .024(17) .07(2)
C65 .061(12) .075(14) .16(3) .016(10) .012(14) .028(15)
C66 .049(9) .063(10) .117(16) .017(8) .002(9) .014(10)
C71 .052(8) .046(7) .071(9) .022(6) .018(7) .024(7)
C72 .064(10) .068(10) .068(10) .022(8) .019(8) .020(8)
C73 .090(14) .086(14) .086(13) .035(11) .038(11) .046(11)
C74 .078(12) .081(13) .098(14) .029(10) .027(11) .056(12)
C75 .079(12) .040(8) .127(18) .010(8) .012(12) .034(10)
C76 .086(12) .037(7) .089(12) .021(8) .021(10) .015(8)
C81 .055(8) .041(7) .069(9) .024(6) .021(7) .011(6)
C82 .060(9) .060(9) .086(11) .030(8) .028(8) .032(8)
C83 .077(12) .062(10) .086(12) .032(9) .022(10) .012(9)
C84 .062(11) .097(16) .118(18) .033(11) .026(12) .007(13)
C85 .087(15) .14(2) .097(16) .041(15) .047(13) .053(15)
C86 .069(11) .095(13) .077(11) .044(10) .028(9) .037(10)

loop_
_atom_type_symbol
_atom_type_description
_atom_type_scat_dispersion_real
_atom_type_scat_dispersion_imag
_atom_type_scat_source
C C .0033 .0016 'International Tables Vol C Tables 4.2.6.8 and 6.1.1.4'
H H .0000 .0000 'International Tables Vol C Tables 4.2.6.8 and 6.1.1.4'
Pt Pt -1.7033 8.3905 'International Tables Vol C Tables 4.2.6.8 and 6.1.1.4'
P P .1023 .0942 'International Tables Vol C Tables 4.2.6.8 and 6.1.1.4'
Br Br -.2901 2.4595 'International Tables Vol C Tables 4.2.6.8 and 6.1.1.4'

loop_
_geom_angle_atom_site_label_1
_geom_angle_atom_site_label_2
_geom_angle_atom_site_label_3
_geom_angle
_geom_angle_publ_flag
P1 Pt P2 89.88(14) yes
P1 Pt P4 100.33(14) yes
P2 Pt P4 167.79(14) yes
P1 Pt P3 169.48(14) yes
P2 Pt P3 99.48(14) yes
P4 Pt P3 69.84(14) yes
C21 P1 C1 107.2(8) yes
C21 P1 C11 105.7(7) yes
C1 P1 C11 102.2(7) yes
C21 P1 Pt 111.2(5) yes
C1 P1 Pt 114.4(6) yes
C11 P1 Pt 115.2(5) yes
C41 P2 C3 102.3(8) yes
C41 P2 C31 104.5(8) yes
C3 P2 C31 104.3(7) yes
C41 P2 Pt 115.2(5) yes
C3 P2 Pt 114.5(5) yes
C31 P2 Pt 114.6(5) yes
C51 P3 C61 106.2(7) yes
C51 P3 C4 107.9(7) yes
C61 P3 C4 107.0(8) yes
C51 P3 Pt 125.8(5) yes
C61 P3 Pt 115.9(6) yes
C4 P3 Pt 91.2(5) yes
C71 P4 C4 107.6(8) yes
C71 P4 C81 104.2(7) yes
C4 P4 C81 108.9(7) yes
C71 P4 Pt 117.8(5) yes
C4 P4 Pt 91.9(5) yes
C81 P4 Pt 124.4(5) yes
C2 C1 P1 115.4(12) yes
C2 C1 H1A 108.4 no
P1 C1 H1A 108.4 no
C2 C1 H1B 108.4 no
P1 C1 H1B 108.4 no
H1A C1 H1B 107.5 no
C1 C2 C3 114.7(14) yes
C1 C2 H2A 108.6 no
C3 C2 H2A 108.6 no
C1 C2 H2B 108.6 no
C3 C2 H2B 108.6 no
H2A C2 H2B 107.6 no
C2 C3 P2 114.2(11) yes
C2 C3 H3A 108.7 no
P2 C3 H3A 108.7 no
C2 C3 H3B 108.7 no
P2 C3 H3B 108.7 no
H3A C3 H3B 107.6 no
P4 C4 P3 93.6(7) yes
P4 C4 H4A 113.0 no
P3 C4 H4A 113.0 no
P4 C4 H4B 113.0 no
P3 C4 H4B 113.0 no
H4A C4 H4B 110.4 no
C16 C11 C12 120.2(17) no
C16 C11 P1 121.9(14) no
C12 C11 P1 117.6(14) no
C13 C12 C11 121(2) no
C13 C12 H12 119.4 no
C11 C12 H12 119.4 no
C12 C13 C14 117(2) no
C12 C13 H13 121.4 no
C14 C13 H13 121.4 no
C15 C14 C13 122.0(19) no
C15 C14 H14 119.0 no
C13 C14 H14 119.0 no
C14 C15 C16 119(2) no
C14 C15 H15 120.5 no
C16 C15 H15 120.5 no
C11 C16 C15 120.3(19) no
C11 C16 H16 119.9 no
C15 C16 H16 119.9 no
C22 C21 C26 117.1(16) no
C22 C21 P1 121.9(12) no
C26 C21 P1 121.0(13) no
C21 C22 C23 123.4(17) no
C21 C22 H22 118.3 no
C23 C22 H22 118.3 no
C22 C23 C24 120(2) no
C22 C23 H23 119.9 no
C24 C23 H23 119.9 no
C25 C24 C23 119(2) no
C25 C24 H24 120.6 no
C23 C24 H24 120.6 no
C24 C25 C26 119.5(19) no
C24 C25 H25 120.2 no
C26 C25 H25 120.2 no
C21 C26 C25 121.1(19) no
C21 C26 H26 119.4 no
C25 C26 H26 119.4 no
C32 C31 C36 118.8(15) no
C32 C31 P2 120.9(12) no
C36 C31 P2 120.2(13) no
C31 C32 C33 121.2(16) no
C31 C32 H32 119.4 no
C33 C32 H32 119.4 no
C34 C33 C32 117.8(18) no
C34 C33 H33 121.1 no
C32 C33 H33 121.1 no
C33 C34 C35 122.2(18) no
C33 C34 H34 118.9 no
C35 C34 H34 118.9 no
C36 C35 C34 120.7(18) no
C36 C35 H35 119.7 no
C34 C35 H35 119.7 no
C35 C36 C31 119.3(17) no
C35 C36 H36 120.4 no
C31 C36 H36 120.4 no
C42 C41 C46 118.8(17) no
C42 C41 P2 122.9(14) no
C46 C41 P2 118.3(14) no
C43 C42 C41 118(2) no
C43 C42 H42 120.8 no
C41 C42 H42 120.8 no
C44 C43 C42 122(2) no
C44 C43 H43 119.0 no
C42 C43 H43 119.0 no
C43 C44 C45 120.2(18) no
C43 C44 H44 119.9 no
C45 C44 H44 119.9 no
C46 C45 C44 119(2) no
C46 C45 H45 120.4 no
C44 C45 H45 120.4 no
C45 C46 C41 121(2) no
C45 C46 H46 119.4 no
C41 C46 H46 119.4 no
C52 C51 C56 117.7(15) no
C52 C51 P3 120.8(12) no
C56 C51 P3 121.0(13) no
C53 C52 C51 121.8(18) no
C53 C52 H52 119.1 no
C51 C52 H52 119.1 no
C52 C53 C54 121(2) no
C52 C53 H53 119.7 no
C54 C53 H53 119.7 no
C53 C54 C55 118(2) no
C53 C54 H54 120.8 no
C55 C54 H54 120.8 no
C56 C55 C54 119.7(19) no
C56 C55 H55 120.1 no
C54 C55 H55 120.1 no
C55 C56 C51 121.4(19) no
C55 C56 H56 119.3 no
C51 C56 H56 119.3 no
C62 C61 C66 119.4(18) no
C62 C61 P3 121.1(14) no
C66 C61 P3 119.5(16) no
C61 C62 C63 117(2) no
C61 C62 H62 121.4 no
C63 C62 H62 121.4 no
C64 C63 C62 125(3) no
C64 C63 H63 117.6 no
C62 C63 H63 117.6 no
C65 C64 C63 116(2) no
C65 C64 H64 121.9 no
C63 C64 H64 121.9 no
C64 C65 C66 122(3) no
C64 C65 H65 118.9 no
C66 C65 H65 118.9 no
C61 C66 C65 120(2) no
C61 C66 H66 119.9 no
C65 C66 H66 119.9 no
C72 C71 C76 118.0(15) no
C72 C71 P4 122.5(12) no
C76 C71 P4 119.5(13) no
C71 C72 C73 120.4(18) no
C71 C72 H72 119.8 no
C73 C72 H72 119.8 no
C74 C73 C72 118.9(19) no
C74 C73 H73 120.6 no
C72 C73 H73 120.6 no
C73 C74 C75 123.3(18) no
C73 C74 H74 118.4 no
C75 C74 H74 118.4 no
C74 C75 C76 118(2) no
C74 C75 H75 120.8 no
C76 C75 H75 120.8 no
C75 C76 C71 121(2) no
C75 C76 H76 119.7 no
C71 C76 H76 119.7 no
C82 C81 C86 119.2(15) no
C82 C81 P4 118.5(12) no
C86 C81 P4 122.2(13) no
C83 C82 C81 121.3(17) no
C83 C82 H82 119.3 no
C81 C82 H82 119.3 no
C82 C83 C84 118(2) no
C82 C83 H83 121.2 no
C84 C83 H83 121.2 no
C85 C84 C83 120(2) no
C85 C84 H84 120.1 no
C83 C84 H84 120.1 no
C84 C85 C86 121(2) no
C84 C85 H85 119.6 no
C86 C85 H85 119.6 no
C85 C86 C81 121.1(19) no
C85 C86 H86 119.5 no
C81 C86 H86 119.5 no

loop_
_geom_bond_atom_site_label_1
_geom_bond_atom_site_label_2
_geom_bond_site_symmetry_2
_geom_bond_distance
_geom_bond_publ_flag
Pt P1 . 2.322(4) yes
Pt P2 . 2.323(4) yes
Pt P3 . 2.337(4) yes
Pt P4 . 2.336(4) yes
P1 C1 . 1.827(15) yes
P1 C11 . 1.859(16) yes
P1 C21 . 1.815(16) yes
P2 C3 . 1.814(15) yes
P2 C31 . 1.818(15) yes
P2 C41 . 1.813(16) yes
P3 C4 . 1.847(15) yes
P3 C51 . 1.794(15) yes
P3 C61 . 1.816(16) yes
P4 C4 . 1.822(16) yes
P4 C71 . 1.812(14) yes
P4 C81 . 1.843(15) yes
C1 C2 . 1.48(2) yes
C2 C3 . 1.54(2) yes
C1 H1A . .9700 no
C1 H1B . .9700 no
C2 H2A . .9700 no
C2 H2B . .9700 no
C3 H3A . .9700 no
C3 H3B . .9700 no
C4 H4A . .9700 no
C4 H4B . .9700 no
C11 C16 . 1.35(2) no
C11 C12 . 1.38(3) no
C12 C13 . 1.37(3) no
C12 H12 . .9300 no
C13 C14 . 1.42(3) no
C13 H13 . .9300 no
C14 C15 . 1.33(3) no
C14 H14 . .9300 no
C15 C16 . 1.41(3) no
C15 H15 . .9300 no
C16 H16 . .9300 no
C21 C22 . 1.36(2) no
C21 C26 . 1.38(2) no
C22 C23 . 1.36(3) no
C22 H22 . .9300 no
C23 C24 . 1.40(3) no
C23 H23 . .9300 no
C24 C25 . 1.36(3) no
C24 H24 . .9300 no
C25 C26 . 1.43(3) no
C25 H25 . .9300 no
C26 H26 . .9300 no
C31 C32 . 1.38(2) no
C31 C36 . 1.38(2) no
C32 C33 . 1.41(2) no
C32 H32 . .9300 no
C33 C34 . 1.33(3) no
C33 H33 . .9300 no
C34 C35 . 1.37(3) no
C34 H34 . .9300 no
C35 C36 . 1.37(3) no
C35 H35 . .9300 no
C36 H36 . .9300 no
C41 C42 . 1.40(3) no
C41 C46 . 1.41(2) no
C42 C43 . 1.39(3) no
C42 H42 . .9300 no
C43 C44 . 1.34(3) no
C43 H43 . .9300 no
C44 C45 . 1.41(3) no
C44 H44 . .9300 no
C45 C46 . 1.35(3) no
C45 H45 . .9300 no
C46 H46 . .9300 no
C51 C52 . 1.38(2) no
C51 C56 . 1.39(2) no
C52 C53 . 1.37(3) no
C52 H52 . .9300 no
C53 C54 . 1.38(3) no
C53 H53 . .9300 no
C54 C55 . 1.41(3) no
C54 H54 . .9300 no
C55 C56 . 1.37(3) no
C55 H55 . .9300 no
C56 H56 . .9300 no
C61 C62 . 1.36(3) no
C61 C66 . 1.38(3) no
C62 C63 . 1.38(4) no
C62 H62 . .9300 no
C63 C64 . 1.37(4) no
C63 H63 . .9300 no
C64 C65 . 1.33(4) no
C64 H64 . .9300 no
C65 C66 . 1.38(3) no
C65 H65 . .9300 no
C66 H66 . .9300 no
C71 C72 . 1.38(2) no
C71 C76 . 1.38(2) no
C72 C73 . 1.39(3) no
C72 H72 . .9300 no
C73 C74 . 1.33(3) no
C73 H73 . .9300 no
C74 C75 . 1.34(3) no
C74 H74 . .9300 no
C75 C76 . 1.38(3) no
C75 H75 . .9300 no
C76 H76 . .9300 no
C81 C82 . 1.37(2) no
C81 C86 . 1.37(2) no
C82 C83 . 1.37(2) no
C82 H82 . .9300 no
C83 C84 . 1.44(3) no
C83 H83 . .9300 no
C84 C85 . 1.33(3) no
C84 H84 . .9300 no
C85 C86 . 1.36(3) no
C85 H85 . .9300 no
C86 H86 . .9300 no

loop_
_geom_hbond_atom_site_label_D
_geom_hbond_atom_site_label_H
_geom_hbond_atom_site_label_A
_geom_hbond_site_symmetry_A
_geom_hbond_distance_DH
_geom_hbond_distance_HA
_geom_hbond_distance_DA
_geom_hbond_angle_DHA
_geom_hbond_publ_flag
C1 H1B Br2 2_766 .97 2.91 3.76(2) 147 yes
C3 H3A Br2 2_766 .97 2.85 3.71(2) 148 yes
C46 H46 Br2 2_766 .93 2.94 3.86(2) 170 yes
C62 H62 Br2 2_766 .93 2.94 3.77(2) 149 yes
C4 H4B Br1 1_666 .97 2.84 3.78(2) 163 yes
C52 H52 Br1 2_666 .93 2.81 3.70(2) 159 yes
C86 H86 Br1 2_666 .93 2.88 3.73(2) 153 yes

loop_
_geom_torsion_atom_site_label_1
_geom_torsion_atom_site_label_2
_geom_torsion_atom_site_label_3
_geom_torsion_atom_site_label_4
_geom_torsion
_geom_torsion_publ_flag
P2 Pt P1 C21 82.3(5) no
P4 Pt P1 C21 -91.0(5) no
P3 Pt P1 C21 -70.7(10) no
P2 Pt P1 C1 -39.4(7) no
P4 Pt P1 C1 147.3(7) no
P3 Pt P1 C1 167.6(9) no
P2 Pt P1 C11 -157.5(6) no
P4 Pt P1 C11 29.3(6) no
P3 Pt P1 C11 49.6(10) no
P1 Pt P2 C41 158.8(6) no
P4 Pt P2 C41 -54.3(9) no
P3 Pt P2 C41 -26.0(6) no
P1 Pt P2 C3 40.5(6) no
P4 Pt P2 C3 -172.6(8) no
P3 Pt P2 C3 -144.3(6) no
P1 Pt P2 C31 -80.0(6) no
P4 Pt P2 C31 66.9(9) no
P3 Pt P2 C31 95.2(6) no
P1 Pt P3 C51 116.5(9) no
P2 Pt P3 C51 -36.1(7) no
P4 Pt P3 C51 137.8(7) no
P1 Pt P3 C61 -106.3(9) no
P2 Pt P3 C61 101.1(6) no
P4 Pt P3 C61 -85.0(6) no
P1 Pt P3 C4 3.3(10) no
P2 Pt P3 C4 -149.3(5) no
P4 Pt P3 C4 24.6(5) no
P1 Pt P3 P4 -21.3(8) no
P2 Pt P3 P4 -173.88(14) no
P1 Pt P4 C71 -97.7(6) no
P2 Pt P4 C71 116.0(8) no
P3 Pt P4 C71 86.1(6) no
P1 Pt P4 C4 151.2(6) no
P2 Pt P4 C4 4.9(9) no
P3 Pt P4 C4 -24.9(5) no
P1 Pt P4 C81 36.6(7) no
P2 Pt P4 C81 -109.7(9) no
P3 Pt P4 C81 -139.5(7) no
P1 Pt P4 P3 176.13(14) no
P2 Pt P4 P3 29.8(7) no
C51 P3 P4 C71 140.7(10) no
C61 P3 P4 C71 -1.1(8) no
C4 P3 P4 C71 102.4(10) no
Pt P3 P4 C71 -115.3(5) no
C51 P3 P4 C4 38.3(12) no
C61 P3 P4 C4 -103.5(10) no
Pt P3 P4 C4 142.3(8) no
C51 P3 P4 C81 -2.9(13) no
C61 P3 P4 C81 -144.7(11) no
C4 P3 P4 C81 -41.2(12) no
Pt P3 P4 C81 101.1(9) no
C51 P3 P4 Pt -104.0(9) no
C61 P3 P4 Pt 114.2(6) no
C4 P3 P4 Pt -142.3(8) no
C21 P1 C1 C2 -64.9(16) no
C11 P1 C1 C2 -175.8(14) no
Pt P1 C1 C2 59.0(16) yes
P1 C1 C2 C3 -71.8(19) no
C1 C2 C3 P2 72.1(17) no
C41 P2 C3 C2 175.2(12) no
C31 P2 C3 C2 66.6(13) no
Pt P2 C3 C2 -59.5(13) yes
C71 P4 C4 P3 -89.9(8) no
C81 P4 C4 P3 157.7(6) no
Pt P4 C4 P3 30.1(6) no
C51 P3 C4 P4 -158.5(7) no
C61 P3 C4 P4 87.5(8) no
Pt P3 C4 P4 -30.1(6) yes
C21 P1 C11 C16 -4.9(16) no
C1 P1 C11 C16 107.2(15) no
Pt P1 C11 C16 -128.1(13) no
C21 P1 C11 C12 -178.0(14) no
C1 P1 C11 C12 -65.9(16) no
Pt P1 C11 C12 58.8(15) no
C16 C11 C12 C13 5(3) no
P1 C11 C12 C13 177.8(16) no
C11 C12 C13 C14 -4(3) no
C12 C13 C14 C15 3(3) no
C13 C14 C15 C16 -2(3) no
C12 C11 C16 C15 -4(3) no
P1 C11 C16 C15 -176.6(14) no
C14 C15 C16 C11 2(3) no
C1 P1 C21 C22 152.5(14) no
C11 P1 C21 C22 -99.0(15) no
Pt P1 C21 C22 26.7(15) no
C1 P1 C21 C26 -27.2(18) no
C11 P1 C21 C26 81.3(16) no
Pt P1 C21 C26 -153.0(15) no
C26 C21 C22 C23 3(3) no
P1 C21 C22 C23 -177.1(15) no
C21 C22 C23 C24 -2(3) no
C22 C23 C24 C25 1(3) no
C23 C24 C25 C26 -1(4) no
C22 C21 C26 C25 -2(3) no
P1 C21 C26 C25 177.6(18) no
C24 C25 C26 C21 1(4) no
C41 P2 C31 C32 105.4(15) no
C3 P2 C31 C32 -147.5(14) no
Pt P2 C31 C32 -21.5(16) no
C41 P2 C31 C36 -72.0(16) no
C3 P2 C31 C36 35.1(17) no
Pt P2 C31 C36 161.1(14) no
C36 C31 C32 C33 -1(3) no
P2 C31 C32 C33 -178.8(15) no
C31 C32 C33 C34 2(3) no
C32 C33 C34 C35 -2(4) no
C33 C34 C35 C36 2(4) no
C34 C35 C36 C31 -2(3) no
C32 C31 C36 C35 2(3) no
P2 C31 C36 C35 179.0(16) no
C3 P2 C41 C42 -119.1(14) no
C31 P2 C41 C42 -10.6(16) no
Pt P2 C41 C42 116.0(13) no
C3 P2 C41 C46 61.3(15) no
C31 P2 C41 C46 169.9(13) no
Pt P2 C41 C46 -63.6(15) no
C46 C41 C42 C43 -4(3) no
P2 C41 C42 C43 176.4(14) no
C41 C42 C43 C44 3(3) no
C42 C43 C44 C45 0(4) no
C43 C44 C45 C46 -3(3) no
C44 C45 C46 C41 2(3) no
C42 C41 C46 C45 1(3) no
P2 C41 C46 C45 -179.3(15) no
C61 P3 C51 C52 166.4(14) no
C4 P3 C51 C52 52.0(16) no
Pt P3 C51 C52 -53.1(16) no
P4 P3 C51 C52 25.7(19) no
C61 P3 C51 C56 -20.8(16) no
C4 P3 C51 C56 -135.3(14) no
Pt P3 C51 C56 119.6(14) no
P4 P3 C51 C56 -161.6(11) no
C56 C51 C52 C53 5(3) no
P3 C51 C52 C53 177.7(17) no
C51 C52 C53 C54 -5(4) no
C52 C53 C54 C55 4(4) no
C53 C54 C55 C56 -2(4) no
C54 C55 C56 C51 1(3) no
C52 C51 C56 C55 -3(3) no
P3 C51 C56 C55 -175.5(17) no
C51 P3 C61 C62 116.2(15) no
C4 P3 C61 C62 -128.7(15) no
Pt P3 C61 C62 -28.8(16) no
P4 P3 C61 C62 -85.0(14) no
C51 P3 C61 C66 -61.7(15) no
C4 P3 C61 C66 53.3(16) no
Pt P3 C61 C66 153.3(12) no
P4 P3 C61 C66 97.1(14) no
C66 C61 C62 C63 -3(3) no
P3 C61 C62 C63 179.5(16) no
C61 C62 C63 C64 3(4) no
C62 C63 C64 C65 -2(4) no
C63 C64 C65 C66 2(4) no
C62 C61 C66 C65 3(3) no
P3 C61 C66 C65 -179.4(16) no
C64 C65 C66 C61 -3(4) no
C4 P4 C71 C72 121.5(14) no
C81 P4 C71 C72 -122.9(14) no
Pt P4 C71 C72 19.6(16) no
P3 P4 C71 C72 76.6(14) no
C4 P4 C71 C76 -57.6(15) no
C81 P4 C71 C76 58.0(15) no
Pt P4 C71 C76 -159.5(12) no
P3 P4 C71 C76 -102.5(14) no
C76 C71 C72 C73 -6(3) no
P4 C71 C72 C73 175.3(15) no
C71 C72 C73 C74 5(3) no
C72 C73 C74 C75 -1(3) no
C73 C74 C75 C76 -2(3) no
C74 C75 C76 C71 2(3) no
C72 C71 C76 C75 2(3) no
P4 C71 C76 C75 -178.7(15) no
C71 P4 C81 C82 38.6(14) no
C4 P4 C81 C82 153.2(13) no
Pt P4 C81 C82 -100.7(13) no
P3 P4 C81 C82 -178.1(9) no
C71 P4 C81 C86 -138.7(15) no
C4 P4 C81 C86 -24.1(16) no
Pt P4 C81 C86 82.0(15) no
P3 P4 C81 C86 5(2) no
C86 C81 C82 C83 1(3) no
P4 C81 C82 C83 -176.6(14) no
C81 C82 C83 C84 0(3) no
C82 C83 C84 C85 0(3) no
C83 C84 C85 C86 0(4) no
C84 C85 C86 C81 1(4) no
C82 C81 C86 C85 -1(3) no
P4 C81 C86 C85 175.9(18) no
